data_2008318
loop_
_publ_author_name
'Bryan, Jeffrey C.'
'Delmau, Laetitia H.'
'Sachleben, Richard A.'
'Moyer, Bruce A.'

_publ_section_title
;
 1,2-Bis[2-(pyridin-2-yloxy)ethoxy]benzene
;
_journal_issue 4
_journal_name_full 'Acta Crystallographica Section C'
_journal_page_first 618
_journal_page_last 620
_journal_paper_doi 10.1107/S0108270198016722
_journal_volume 55
_journal_year 1999
_chemical_formula_moiety 'C20 H20 N2 O4'
_chemical_formula_sum 'C20 H20 N2 O4'
_chemical_formula_weight 352.38
_chemical_name_common 1,2-bis(2-pyridinooxyethoxy)benzene
_chemical_name_systematic
;
 ?
;
_space_group_IT_number 14
_symmetry_cell_setting monoclinic
_symmetry_space_group_name_Hall '-P 2ybc'
_symmetry_space_group_name_H-M 'P 1 21/c 1'
_atom_type_scat_source
;International Tables for Crystallography (1992, Vol C,
 Tables 4.2.6.8 and 6.1.1.4)
;
_cell_angle_alpha 90
_cell_angle_beta 98.411(6)
_cell_angle_gamma 90
_cell_formula_units_Z 4
_cell_length_a 10.8956(9)
_cell_length_b 8.2532(5)
_cell_length_c 20.2050(12)
_cell_measurement_reflns_used 25
_cell_measurement_temperature 295
_cell_measurement_theta_max 16.9
_cell_measurement_theta_min 10.4
_cell_volume 1797.4(2)
_computing_cell_refinement 'CAD-4-PC Software'
_computing_data_collection 'CAD-4-PC Software (Enraf-Nonius, 1993)'
_computing_data_reduction 'XCAD4 (Harms, 1995)'
_computing_molecular_graphics 'SHELXTL (Siemens, 1995)'
_computing_publication_material 'PLATON (Spek, 1998)'
_computing_structure_refinement 'SHELXL97 (Sheldrick, 1997)'
_computing_structure_solution 'SHELXS86 (Sheldrick, 1990)'
_diffrn_ambient_temperature 295(2)
_diffrn_measurement_device_type 'Nonius CAD-4'
_diffrn_measurement_method \w-scans
_diffrn_radiation_monochromator graphite
_diffrn_radiation_source 'fine-focus sealed tube'
_diffrn_radiation_type 'Mo K\a'
_diffrn_radiation_wavelength 0.71073
_diffrn_reflns_av_R_equivalents 0.031
_diffrn_reflns_av_sigmaI/netI 0.038
_diffrn_reflns_limit_h_max 0
_diffrn_reflns_limit_h_min -12
_diffrn_reflns_limit_k_max 9
_diffrn_reflns_limit_k_min -9
_diffrn_reflns_limit_l_max 23
_diffrn_reflns_limit_l_min -22
_diffrn_reflns_number 5733
_diffrn_reflns_reduction_process
;
 ?
;
_diffrn_reflns_theta_max 24.0
_diffrn_reflns_theta_min 2.0
_diffrn_standards_decay_% 4
_diffrn_standards_interval_time 120
_diffrn_standards_number 3
_exptl_absorpt_coefficient_mu 0.092
_exptl_absorpt_correction_type none
_exptl_crystal_colour colourless
_exptl_crystal_density_diffrn 1.30
_exptl_crystal_density_method 'not measured'
_exptl_crystal_description plate
_exptl_crystal_F_000 744
_exptl_crystal_size_max 0.57
_exptl_crystal_size_mid 0.34
_exptl_crystal_size_min 0.17
_refine_diff_density_max 0.14
_refine_diff_density_min -0.17
_refine_ls_abs_structure_details none
_refine_ls_extinction_method none
_refine_ls_goodness_of_fit_ref 1.01
_refine_ls_hydrogen_treatment 'H atoms riding'
_refine_ls_matrix_type full
_refine_ls_number_parameters 235
_refine_ls_number_reflns 2819
_refine_ls_number_restraints 0
_refine_ls_restrained_S_all 1.01
_refine_ls_R_factor_all 0.074
_refine_ls_R_factor_gt 0.036
_refine_ls_shift/su_max 0.001
_refine_ls_shift/su_mean 0.000
_refine_ls_structure_factor_coef Fsqd
_refine_ls_weighting_details 'calc w = 1/[\s^2^(Fo^2^)+(0.0454P)^2^]         where P=(Fo^2^+2Fc^2^)/3'
_refine_ls_weighting_scheme calc
_refine_ls_wR_factor_ref 0.094
_reflns_number_gt 1795
_reflns_number_total 2819
_reflns_threshold_expression I>2\s(I)
_cod_data_source_file bk1447.cif
_cod_data_source_block lpod
_cod_depositor_comments
;
The following automatic conversions were performed:
'_symmetry_cell_setting' value 'Monoclinic' changed to 'monoclinic'
according to '/home/saulius/struct/CIF-dictionaries/cif_core.dic'
dictionary named 'cif_core.dic' version 2.4.1 from 2010-06-29.

Automatic conversion script
Id: cif_fix_enum 1527 2010-12-29 10:47:43Z saulius 
;
_cod_original_sg_symbol_H-M 'P 21/c'
_cod_database_code 2008318
_cod_database_fobs_code 2008318

loop_
_symmetry_equiv_pos_as_xyz
x,y,z
-x,1/2+y,1/2-z
-x,-y,-z
x,1/2-y,1/2+z

loop_
_atom_site_aniso_label
_atom_site_aniso_U_11
_atom_site_aniso_U_22
_atom_site_aniso_U_33
_atom_site_aniso_U_12
_atom_site_aniso_U_13
_atom_site_aniso_U_23
O1 0.0814(9) 0.0667(8) 0.0511(7) 0.0148(7) 0.0151(7) 0.0064(6)
O2 0.0647(7) 0.0507(7) 0.0507(7) 0.0014(6) 0.0088(6) -0.0106(6)
O3 0.0649(8) 0.0559(7) 0.0540(7) -0.0019(6) 0.0124(6) -0.0132(6)
O4 0.0582(8) 0.0609(8) 0.0611(8) -0.0004(7) -0.0056(6) 0.0068(6)
N1 0.0837(12) 0.0616(10) 0.0551(10) -0.0021(9) 0.0155(8) 0.0015(8)
N2 0.0508(9) 0.0713(11) 0.0718(10) 0.0040(9) -0.0054(8) -0.0109(9)
C1 0.0894(16) 0.0812(16) 0.0716(14) -0.0069(13) 0.0253(12) 0.0048(12)
C2 0.0756(15) 0.0937(18) 0.0853(16) 0.0001(13) 0.0199(12) -0.0094(14)
C3 0.0861(16) 0.0719(15) 0.0806(15) 0.0141(12) 0.0022(12) -0.0061(12)
C4 0.0899(15) 0.0652(14) 0.0593(12) 0.0098(12) 0.0109(11) 0.0015(10)
C5 0.0755(13) 0.0478(11) 0.0466(10) -0.0001(10) 0.0077(9) -0.0076(9)
C6 0.0824(13) 0.0511(11) 0.0447(10) 0.0043(10) 0.0056(9) -0.0018(9)
C7 0.0788(13) 0.0559(12) 0.0475(10) 0.0018(10) 0.0019(9) -0.0078(9)
C8 0.0554(11) 0.0402(10) 0.0537(10) 0.0092(8) 0.0078(8) 0.0026(8)
C9 0.0644(13) 0.0570(12) 0.0697(12) 0.0000(10) 0.0024(10) -0.0038(10)
C10 0.0609(13) 0.0755(15) 0.0970(17) -0.0084(11) 0.0098(12) 0.0048(13)
C11 0.0676(14) 0.0844(16) 0.0821(15) 0.0019(12) 0.0241(11) 0.0078(13)
C12 0.0699(13) 0.0630(13) 0.0635(12) 0.0065(10) 0.0187(10) -0.0007(10)
C13 0.0568(11) 0.0410(10) 0.0543(10) 0.0078(9) 0.0091(8) 0.0019(8)
C14 0.0819(14) 0.0554(11) 0.0450(10) 0.0050(10) 0.0082(9) -0.0036(9)
C15 0.0697(12) 0.0610(12) 0.0528(11) 0.0084(10) -0.0043(9) -0.0001(9)
C16 0.0515(11) 0.0607(12) 0.0423(9) 0.0006(10) 0.0047(8) -0.0094(9)
C17 0.0581(11) 0.0704(13) 0.0517(11) 0.0035(11) -0.0004(9) 0.0019(10)
C18 0.0775(14) 0.0674(13) 0.0589(11) -0.0076(12) 0.0114(10) -0.0027(10)
C19 0.0724(15) 0.0766(16) 0.0810(15) -0.0114(12) 0.0123(12) -0.0138(12)
C20 0.0503(13) 0.0917(18) 0.1000(17) -0.0002(13) -0.0074(11) -0.0176(14)

loop_
_atom_site_label
_atom_site_fract_x
_atom_site_fract_y
_atom_site_fract_z
_atom_site_U_iso_or_equiv
_atom_site_thermal_displace_type
_atom_site_occupancy
_atom_site_type_symbol
O1 0.29376(12) 1.61283(15) 0.26817(6) 0.0659(5) Uani 1.000 O
O2 0.47787(11) 1.44302(14) 0.20761(5) 0.0553(4) Uani 1.000 O
O3 0.44179(11) 1.28983(14) 0.09345(5) 0.0579(4) Uani 1.000 O
O4 0.34279(11) 0.96593(15) 0.06897(6) 0.0615(5) Uani 1.000 O
N1 0.16815(15) 1.55703(19) 0.34763(8) 0.0663(6) Uani 1.000 N
N2 0.14388(14) 0.8694(2) 0.04076(8) 0.0661(6) Uani 1.000 N
C1 0.0585(2) 1.5838(3) 0.36908(11) 0.0794(9) Uani 1.000 C
C2 -0.0321(2) 1.6807(3) 0.33741(12) 0.0841(9) Uani 1.000 C
C3 -0.0103(2) 1.7596(3) 0.28025(11) 0.0805(9) Uani 1.000 C
C4 0.1001(2) 1.7374(2) 0.25731(10) 0.0715(8) Uani 1.000 C
C5 0.18575(18) 1.6339(2) 0.29289(9) 0.0568(7) Uani 1.000 C
C6 0.38419(17) 1.5067(2) 0.30324(8) 0.0598(7) Uani 1.000 C
C7 0.49866(18) 1.5208(2) 0.27152(8) 0.0615(7) Uani 1.000 C
C8 0.56979(16) 1.4591(2) 0.16821(8) 0.0498(6) Uani 1.000 C
C9 0.67763(17) 1.5459(2) 0.18523(10) 0.0644(7) Uani 1.000 C
C10 0.76375(19) 1.5577(3) 0.14136(12) 0.0780(9) Uani 1.000 C
C11 0.7428(2) 1.4813(3) 0.08106(11) 0.0767(9) Uani 1.000 C
C12 0.63591(18) 1.3927(2) 0.06338(10) 0.0646(7) Uani 1.000 C
C13 0.54874(16) 1.3789(2) 0.10627(8) 0.0506(6) Uani 1.000 C
C14 0.42008(17) 1.2090(2) 0.03036(8) 0.0609(7) Uani 1.000 C
C15 0.30742(17) 1.1054(2) 0.02803(9) 0.0625(7) Uani 1.000 C
C16 0.25710(16) 0.8468(2) 0.07103(8) 0.0517(6) Uani 1.000 C
C17 0.29838(17) 0.7072(2) 0.10506(8) 0.0609(7) Uani 1.000 C
C18 0.2158(2) 0.5838(3) 0.10764(10) 0.0678(7) Uani 1.000 C
C19 0.0967(2) 0.6025(3) 0.07638(11) 0.0766(9) Uani 1.000 C
C20 0.06520(19) 0.7448(3) 0.04425(11) 0.0825(9) Uani 1.000 C
H1 0.04390 1.53240 0.40810 0.0950 Uiso 1.000 H
H2 -0.10690 1.69360 0.35390 0.1010 Uiso 1.000 H
H3 -0.07030 1.82750 0.25750 0.0970 Uiso 1.000 H
H4 0.11740 1.78990 0.21900 0.0860 Uiso 1.000 H
H6A 0.35410 1.39600 0.30040 0.0720 Uiso 1.000 H
H6B 0.40130 1.53720 0.35010 0.0720 Uiso 1.000 H
H7A 0.51880 1.63410 0.26620 0.0740 Uiso 1.000 H
H7B 0.56770 1.46980 0.29960 0.0740 Uiso 1.000 H
H9 0.69280 1.59710 0.22660 0.0770 Uiso 1.000 H
H10 0.83590 1.61770 0.15310 0.0940 Uiso 1.000 H
H11 0.80080 1.48900 0.05170 0.0920 Uiso 1.000 H
H12 0.62230 1.34150 0.02200 0.0780 Uiso 1.000 H
H14A 0.49120 1.14260 0.02460 0.0730 Uiso 1.000 H
H14B 0.40800 1.28800 -0.00550 0.0730 Uiso 1.000 H
H15A 0.24170 1.16450 0.04510 0.0750 Uiso 1.000 H
H15B 0.27780 1.07260 -0.01760 0.0750 Uiso 1.000 H
H17 0.38020 0.69760 0.12560 0.0730 Uiso 1.000 H
H18 0.24020 0.48850 0.13030 0.0810 Uiso 1.000 H
H19 0.03860 0.52010 0.07700 0.0920 Uiso 1.000 H
H20 -0.01610 0.75670 0.02330 0.0990 Uiso 1.000 H

loop_
_geom_angle_atom_site_label_1
_geom_angle_atom_site_label_2
_geom_angle_atom_site_label_3
_geom_angle
_geom_angle_publ_flag
C5 O1 C6 118.00(10) yes
C7 O2 C8 116.60(10) yes
C13 O3 C14 116.40(10) yes
C15 O4 C16 118.00(10) yes
C1 N1 C5 115.9(2) no
C16 N2 C20 115.5(2) no
N1 C1 C2 124.3(2) no
C1 C2 C3 118.2(2) no
C2 C3 C4 119.4(2) no
C3 C4 C5 117.9(2) no
O1 C5 N1 119.3(2) no
O1 C5 C4 116.3(2) no
N1 C5 C4 124.4(2) no
O1 C6 C7 107.40(10) no
O2 C7 C6 108.80(10) no
O2 C8 C9 125.0(2) no
O2 C8 C13 115.7(2) no
C9 C8 C13 119.4(2) no
C8 C9 C10 120.7(2) no
C9 C10 C11 120.0(2) no
C10 C11 C12 120.2(2) no
C11 C12 C13 120.9(2) no
O3 C13 C8 116.4(2) no
O3 C13 C12 124.7(2) no
C8 C13 C12 118.9(2) no
O3 C14 C15 108.90(10) no
O4 C15 C14 106.90(10) no
O4 C16 N2 119.2(2) no
O4 C16 C17 116.3(2) no
N2 C16 C17 124.6(2) no
C16 C17 C18 118.2(2) no
C17 C18 C19 119.0(2) no
C18 C19 C20 118.3(2) no
N2 C20 C19 124.4(2) no
N1 C1 H1 118 no
C2 C1 H1 118 no
C1 C2 H2 121 no
C3 C2 H2 121 no
C2 C3 H3 120 no
C4 C3 H3 120 no
C3 C4 H4 121 no
C5 C4 H4 121 no
O1 C6 H6A 110 no
O1 C6 H6B 110 no
C7 C6 H6A 110 no
C7 C6 H6B 110 no
H6A C6 H6B 108 no
O2 C7 H7A 110 no
O2 C7 H7B 110 no
C6 C7 H7A 110 no
C6 C7 H7B 110 no
H7A C7 H7B 108 no
C8 C9 H9 120 no
C10 C9 H9 120 no
C9 C10 H10 120 no
C11 C10 H10 120 no
C10 C11 H11 120 no
C12 C11 H11 120 no
C11 C12 H12 120 no
C13 C12 H12 120 no
O3 C14 H14A 110 no
O3 C14 H14B 110 no
C15 C14 H14A 110 no
C15 C14 H14B 110 no
H14A C14 H14B 108 no
O4 C15 H15A 110 no
O4 C15 H15B 110 no
C14 C15 H15A 110 no
C14 C15 H15B 110 no
H15A C15 H15B 109 no
C16 C17 H17 121 no
C18 C17 H17 121 no
C17 C18 H18 121 no
C19 C18 H18 120 no
C18 C19 H19 121 no
C20 C19 H19 121 no
N2 C20 H20 118 no
C19 C20 H20 118 no

loop_
_geom_bond_atom_site_label_1
_geom_bond_atom_site_label_2
_geom_bond_site_symmetry_1
_geom_bond_site_symmetry_2
_geom_bond_distance
_geom_bond_publ_flag
O1 C5 . . 1.355(2) yes
O1 C6 . . 1.427(2) yes
O2 C7 . . 1.430(2) yes
O2 C8 . . 1.374(2) yes
O3 C13 . . 1.370(2) yes
O3 C14 . . 1.428(2) yes
O4 C15 . . 1.437(2) yes
O4 C16 . . 1.361(2) yes
N1 C1 . . 1.347(3) yes
N1 C5 . . 1.313(2) yes
N2 C16 . . 1.308(2) yes
N2 C20 . . 1.347(3) yes
C1 C2 . . 1.356(3) no
C2 C3 . . 1.376(3) no
C3 C4 . . 1.363(3) no
C4 C5 . . 1.386(3) no
C6 C7 . . 1.488(3) no
C8 C9 . . 1.376(3) no
C8 C13 . . 1.405(2) no
C9 C10 . . 1.385(3) no
C10 C11 . . 1.361(3) no
C11 C12 . . 1.377(3) no
C12 C13 . . 1.381(3) no
C14 C15 . . 1.491(3) no
C16 C17 . . 1.383(2) no
C17 C18 . . 1.365(3) no
C18 C19 . . 1.366(3) no
C19 C20 . . 1.361(3) no
C1 H1 . . 0.9 no
C2 H2 . . 0.9 no
C3 H3 . . 0.9 no
C4 H4 . . 0.9 no
C6 H6A . . 1.0 no
C6 H6B . . 1.0 no
C7 H7A . . 1.0 no
C7 H7B . . 1.0 no
C9 H9 . . 0.9 no
C10 H10 . . 0.9 no
C11 H11 . . 0.9 no
C12 H12 . . 0.9 no
C14 H14A . . 1.0 no
C14 H14B . . 1.0 no
C15 H15A . . 1.0 no
C15 H15B . . 1.0 no
C17 H17 . . 0.9 no
C18 H18 . . 0.9 no
C19 H19 . . 0.9 no
C20 H20 . . 0.9 no

loop_
_geom_hbond_atom_site_label_D
_geom_hbond_atom_site_label_H
_geom_hbond_atom_site_label_A
_geom_hbond_site_symmetry_A
_geom_hbond_distance_DH
_geom_hbond_distance_HA
_geom_hbond_distance_DA
_geom_hbond_angle_DHA
_geom_hbond_publ_flag
C3 H3 Cg1 2_555 0.93 3.09 3.82 137 no
C4 H4 Cg2 1_565 0.93 3.14 3.92 142 no
C11 H11 Cg2 3_675 0.93 3.13 3.78 128 no
C12 H12 Cg2 3_675 0.93 3.16 3.79 127 no
C14 H14B Cg3 3_685 0.97 3.13 4.09 175 no

loop_
_geom_torsion_atom_site_label_1
_geom_torsion_atom_site_label_2
_geom_torsion_atom_site_label_3
_geom_torsion_atom_site_label_4
_geom_torsion
_geom_torsion_publ_flag
C6 O1 C5 N1 0.1(2) no
C6 O1 C5 C4 -179.8(2) no
C5 O1 C6 C7 -172.90(10) no
C8 O2 C7 C6 173.40(10) no
C7 O2 C8 C9 -1.2(2) no
C7 O2 C8 C13 178.70(10) no
C14 O3 C13 C8 179.70(10) no
C14 O3 C13 C12 -1.2(2) no
C13 O3 C14 C15 174.20(10) no
C16 O4 C15 C14 -175.50(10) no
C15 O4 C16 N2 -5.8(2) no
C15 O4 C16 C17 173.30(10) no
C5 N1 C1 C2 1.1(3) no
C1 N1 C5 O1 -179.9(2) no
C1 N1 C5 C4 -0.1(3) no
C16 N2 C20 C19 -0.1(3) no
C20 N2 C16 O4 179.0(2) no
C20 N2 C16 C17 0.0(3) no
N1 C1 C2 C3 -1.3(4) no
C1 C2 C3 C4 0.4(3) no
C2 C3 C4 C5 0.5(3) no
C3 C4 C5 N1 -0.7(3) no
C3 C4 C5 O1 179.1(2) no
O1 C6 C7 O2 -72.2(2) yes
O2 C8 C9 C10 -178.6(2) no
C13 C8 C9 C10 1.5(3) no
C9 C8 C13 O3 177.7(2) no
C9 C8 C13 C12 -1.5(2) no
O2 C8 C13 O3 -2.2(2) yes
O2 C8 C13 C12 178.6(2) no
C8 C9 C10 C11 -0.8(3) no
C9 C10 C11 C12 0.3(4) no
C10 C11 C12 C13 -0.3(3) no
C11 C12 C13 C8 1.0(3) no
C11 C12 C13 O3 -178.2(2) no
O3 C14 C15 O4 -75.3(2) yes
N2 C16 C17 C18 -0.1(3) no
O4 C16 C17 C18 -179.2(2) no
C16 C17 C18 C19 0.4(3) no
C17 C18 C19 C20 -0.5(3) no
C18 C19 C20 N2 0.3(3) no

loop_
_cod_related_entry_id
_cod_related_entry_database
_cod_related_entry_code
1 ChemSpider 21105689
